data_7001792
loop_
_publ_author_name
'Ehrhart, J\'er\^ome'
'Planeix, Jean-Marc'
'Kyritsakas-Gruber, Nathalie'
'Hosseini, Mir Wais'

_publ_section_title
;
 Molecular tectonics: generation and structural studies on 1- and 2D
 coordination networks based on a meta-cyclophane in 1,3-alternate
 conformation bearing four pyrazolyl units and cobalt, zinc and copper
 cations
;
_journal_issue 32
_journal_name_full 'Dalton Transactions'
_journal_page_first 6309
_journal_page_last 6314
_journal_paper_doi 10.1039/b903674a
_journal_year 2009
_chemical_formula_moiety 'C56 H64 Br4 Cu2 N8'
_chemical_formula_sum 'C56 H64 Br4 Cu2 N8'
_chemical_formula_weight 1295.87
_chemical_name_systematic
;
?
;
_space_group_IT_number 14
_symmetry_cell_setting monoclinic
_symmetry_space_group_name_Hall '-P 2ybc'
_symmetry_space_group_name_H-M 'P 1 21/c 1'
_atom_sites_solution_hydrogens geom
_atom_sites_solution_primary direct
_atom_sites_solution_secondary difmap
_audit_creation_method SHELXL-97
_cell_angle_alpha 90.00
_cell_angle_beta 97.717(7)
_cell_angle_gamma 90.00
_cell_formula_units_Z 4
_cell_length_a 21.815(2)
_cell_length_b 14.8140(17)
_cell_length_c 22.496(3)
_cell_measurement_reflns_used 3917
_cell_measurement_temperature 173(2)
_cell_measurement_theta_max 27.71
_cell_measurement_theta_min 2.38
_cell_volume 7204.1(14)
_computing_cell_refinement 'Bruker SMART'
_computing_data_collection 'Bruker SMART'
_computing_data_reduction 'Bruker SAINT'
_computing_molecular_graphics 'Bruker SHELXTL'
_computing_publication_material 'Bruker SHELXTL'
_computing_structure_refinement 'SHELXL-97 (Sheldrick, 1997)'
_computing_structure_solution 'SHELXS-97 (Sheldrick, 1990)'
_diffrn_ambient_temperature 173(2)
_diffrn_measured_fraction_theta_full 0.936
_diffrn_measured_fraction_theta_max 0.936
_diffrn_measurement_device_type 'CCD area detector'
_diffrn_measurement_method 'phi and omega scans'
_diffrn_radiation_monochromator graphite
_diffrn_radiation_source 'fine-focus sealed tube'
_diffrn_radiation_type MoK\a
_diffrn_radiation_wavelength 0.71073
_diffrn_reflns_av_R_equivalents 0.0900
_diffrn_reflns_av_sigmaI/netI 0.1770
_diffrn_reflns_limit_h_max 27
_diffrn_reflns_limit_h_min -28
_diffrn_reflns_limit_k_max 19
_diffrn_reflns_limit_k_min 0
_diffrn_reflns_limit_l_max 29
_diffrn_reflns_limit_l_min 0
_diffrn_reflns_number 51944
_diffrn_reflns_theta_full 27.75
_diffrn_reflns_theta_max 27.75
_diffrn_reflns_theta_min 1.67
_exptl_absorpt_coefficient_mu 2.843
_exptl_absorpt_correction_T_max 0.9196
_exptl_absorpt_correction_T_min 0.6142
_exptl_absorpt_correction_type multi-scan
_exptl_absorpt_process_details sadabs
_exptl_crystal_colour red
_exptl_crystal_density_diffrn 1.195
_exptl_crystal_density_meas ?
_exptl_crystal_density_method 'not measured'
_exptl_crystal_description needdle
_exptl_crystal_F_000 2616
_exptl_crystal_size_max 0.19
_exptl_crystal_size_mid 0.05
_exptl_crystal_size_min 0.03
_platon_squeeze_details
;
;
_refine_diff_density_max 2.597
_refine_diff_density_min -1.103
_refine_diff_density_rms 0.169
_refine_ls_extinction_coef 0.00035(4)
_refine_ls_extinction_expression Fc^*^=kFc[1+0.001xFc^2^\l^3^/sin(2\q)]^-1/4^
_refine_ls_extinction_method SHELXL
_refine_ls_goodness_of_fit_ref 1.057
_refine_ls_hydrogen_treatment constr
_refine_ls_matrix_type full
_refine_ls_number_parameters 494
_refine_ls_number_reflns 15895
_refine_ls_number_restraints 0
_refine_ls_restrained_S_all 1.057
_refine_ls_R_factor_all 0.2414
_refine_ls_R_factor_gt 0.1509
_refine_ls_shift/su_max 0.041
_refine_ls_shift/su_mean 0.010
_refine_ls_structure_factor_coef Fsqd
_refine_ls_weighting_details 'calc w=1/[\s^2^(Fo^2^)+(0.1267P)^2^+260.6856P] where P=(Fo^2^+2Fc^2^)/3'
_refine_ls_weighting_scheme calc
_refine_ls_wR_factor_gt 0.3734
_refine_ls_wR_factor_ref 0.4162
_reflns_number_gt 4732
_reflns_number_total 15895
_reflns_threshold_expression >2sigma(I)
_cod_data_source_file b903674a.txt
_cod_data_source_block e935a
_cod_depositor_comments
;
The following automatic conversions were performed:
'_symmetry_cell_setting' value 'Monoclinic' changed to 'monoclinic'
according to '/home/saulius/struct/CIF-dictionaries/cif_core.dic'
dictionary named 'cif_core.dic' version 2.4.1 from 2010-06-29.

Automatic conversion script
Id: cif_fix_enum 1527 2010-12-29 10:47:43Z saulius 

The following automatic conversions were performed:

'_exptl_crystal_density_meas' value 'none' was changed to '?' - the
value is perceived as not measured.

Automatic conversion script
Id: cif_fix_values 3008 2015-01-20 13:52:24Z robertas 
;
_cod_original_sg_symbol_H-M P2(1)/c
_cod_database_code 7001792

loop_
_symmetry_equiv_pos_as_xyz
'x, y, z'
'-x, y+1/2, -z+1/2'
'-x, -y, -z'
'x, -y-1/2, z-1/2'

loop_
_atom_site_label
_atom_site_type_symbol
_atom_site_fract_x
_atom_site_fract_y
_atom_site_fract_z
_atom_site_U_iso_or_equiv
_atom_site_adp_type
_atom_site_occupancy
_atom_site_symmetry_multiplicity
_atom_site_calc_flag
_atom_site_refinement_flags
_atom_site_disorder_assembly
_atom_site_disorder_group
Cu1 Cu -0.03629(12) 0.6719(2) 0.52872(13) 0.0602(9) Uani 1 1 d . . .
Br1 Br 0.04250(10) 0.68189(19) 0.46564(12) 0.0607(7) Uani 1 1 d . . .
Br2 Br -0.09667(11) 0.7766(2) 0.57518(12) 0.0664(8) Uani 1 1 d . . .
Cu2 Cu 0.61520(14) 0.9403(2) 0.88048(15) 0.0709(10) Uani 1 1 d . . .
Br3 Br 0.6685(2) 1.0654(2) 0.85086(16) 0.1209(16) Uani 1 1 d . . .
Br4 Br 0.58043(14) 0.8051(2) 0.91725(13) 0.0773(9) Uani 1 1 d . . .
C1 C 0.3580(5) 1.0323(7) 0.6865(6) 0.046(2) Uani 1 1 d G . .
C2 C 0.4159(5) 1.0262(7) 0.7207(6) 0.046(2) Uani 1 1 d G . .
C3 C 0.4356(4) 0.9447(9) 0.7474(6) 0.046(2) Uani 1 1 d G . .
C4 C 0.3973(5) 0.8694(7) 0.7400(6) 0.046(2) Uani 1 1 d G . .
C5 C 0.3394(5) 0.8755(7) 0.7059(6) 0.046(2) Uani 1 1 d G . .
C6 C 0.3198(4) 0.9570(9) 0.6791(6) 0.046(2) Uani 1 1 d G . .
C7 C 0.4622(10) 1.1047(16) 0.7234(11) 0.061(7) Uani 1 1 d . . .
H7A H 0.4584 1.1421 0.7587 0.092 Uiso 1 1 calc R . .
H7B H 0.4534 1.1415 0.6870 0.092 Uiso 1 1 calc R . .
H7C H 0.5044 1.0807 0.7262 0.092 Uiso 1 1 calc R . .
C8 C 0.4952(8) 0.9395(16) 0.7906(8) 0.044(5) Uani 1 1 d . . .
H8A H 0.5055 1.0001 0.8074 0.052 Uiso 1 1 calc R . .
H8B H 0.4893 0.8986 0.8241 0.052 Uiso 1 1 calc R . .
N1 N 0.5455(7) 0.9071(12) 0.7616(8) 0.047(5) Uani 1 1 d . . .
N2 N 0.6028(9) 0.8939(15) 0.7973(10) 0.069(6) Uani 1 1 d . . .
C9 C 0.5496(10) 0.8839(19) 0.7046(11) 0.066(8) Uani 1 1 d . . .
H9 H 0.5178 0.8910 0.6717 0.080 Uiso 1 1 calc R . .
C10 C 0.6075(11) 0.8482(14) 0.7016(11) 0.055 Uani 1 1 d . . .
H10 H 0.6227 0.8217 0.6681 0.066 Uiso 1 1 calc R . .
C11 C 0.6388(11) 0.8604(19) 0.7602(15) 0.085(9) Uani 1 1 d . . .
H11 H 0.6812 0.8461 0.7716 0.102 Uiso 1 1 calc R . .
C12 C 0.4234(11) 0.7796(14) 0.7672(10) 0.055 Uani 1 1 d . . .
H12A H 0.4100 0.7300 0.7397 0.083 Uiso 1 1 calc R . .
H12B H 0.4083 0.7694 0.8057 0.083 Uiso 1 1 calc R . .
H12C H 0.4687 0.7824 0.7734 0.083 Uiso 1 1 calc R . .
C13 C 0.2601(8) 0.9608(14) 0.6377(9) 0.043(5) Uani 1 1 d . . .
H13A H 0.2537 0.9037 0.6158 0.064 Uiso 1 1 calc R . .
H13B H 0.2616 1.0105 0.6091 0.064 Uiso 1 1 calc R . .
H13C H 0.2259 0.9709 0.6610 0.064 Uiso 1 1 calc R . .
C14 C 0.2995(8) 0.7905(15) 0.6959(10) 0.044(5) Uani 1 1 d . . .
H14A H 0.3204 0.7417 0.7209 0.053 Uiso 1 1 calc R . .
H14B H 0.2984 0.7721 0.6535 0.053 Uiso 1 1 calc R . .
C15 C 0.2325(5) 0.7965(10) 0.7095(6) 0.055 Uani 1 1 d G . .
C16 C 0.1826(7) 0.7732(10) 0.6672(4) 0.055 Uani 1 1 d G . .
C17 C 0.1227(5) 0.7787(10) 0.6816(5) 0.051(6) Uani 1 1 d G . .
C18 C 0.1127(4) 0.8075(10) 0.7383(6) 0.041(5) Uani 1 1 d G . .
C19 C 0.1626(5) 0.8307(10) 0.7806(4) 0.040(5) Uani 1 1 d G . .
C20 C 0.2225(4) 0.8252(10) 0.7662(5) 0.039(5) Uani 1 1 d G . .
C21 C 0.1933(11) 0.7334(17) 0.6061(11) 0.065(7) Uani 1 1 d . . .
H21A H 0.2028 0.7823 0.5794 0.097 Uiso 1 1 calc R . .
H21B H 0.1560 0.7018 0.5881 0.097 Uiso 1 1 calc R . .
H21C H 0.2281 0.6909 0.6119 0.097 Uiso 1 1 calc R . .
C22 C 0.0684(10) 0.7554(15) 0.6366(9) 0.049 Uani 1 1 d . . .
H22A H 0.0327 0.7937 0.6433 0.058 Uiso 1 1 calc R . .
H22B H 0.0784 0.7678 0.5957 0.058 Uiso 1 1 calc R . .
N3 N 0.0520(8) 0.6622(13) 0.6412(8) 0.051(5) Uani 1 1 d . . .
N4 N 0.0103(7) 0.6175(15) 0.6003(8) 0.058(6) Uani 1 1 d . . .
C23 C 0.0708(11) 0.6032(18) 0.6860(12) 0.061(7) Uani 1 1 d . . .
H23 H 0.1003 0.6155 0.7201 0.073 Uiso 1 1 calc R . .
C24 C 0.0404(12) 0.5228(19) 0.6740(12) 0.068(7) Uani 1 1 d . . .
H24 H 0.0441 0.4690 0.6972 0.081 Uiso 1 1 calc R . .
C25 C 0.0044(12) 0.5382(17) 0.6221(12) 0.062(7) Uani 1 1 d . . .
H25 H -0.0233 0.4943 0.6029 0.075 Uiso 1 1 calc R . .
C26 C 0.0462(8) 0.8081(17) 0.7538(12) 0.062(7) Uani 1 1 d . . .
H26A H 0.0304 0.8701 0.7519 0.093 Uiso 1 1 calc R . .
H26B H 0.0459 0.7842 0.7943 0.093 Uiso 1 1 calc R . .
H26C H 0.0199 0.7705 0.7250 0.093 Uiso 1 1 calc R . .
C27 C 0.2771(8) 0.8413(16) 0.8145(9) 0.046(6) Uani 1 1 d . . .
H27A H 0.3134 0.8089 0.8041 0.068 Uiso 1 1 calc R . .
H27B H 0.2670 0.8193 0.8531 0.068 Uiso 1 1 calc R . .
H27C H 0.2862 0.9061 0.8174 0.068 Uiso 1 1 calc R . .
C28 C 0.1518(9) 0.8658(17) 0.8445(10) 0.056(7) Uani 1 1 d . . .
H28A H 0.1065 0.8714 0.8444 0.067 Uiso 1 1 calc R . .
H28B H 0.1662 0.8179 0.8737 0.067 Uiso 1 1 calc R . .
C29 C 0.1806(6) 0.9532(7) 0.8686(6) 0.039(5) Uani 1 1 d G . .
C30 C 0.2182(6) 0.9569(8) 0.9235(5) 0.054(7) Uani 1 1 d G . .
C31 C 0.2479(5) 1.0370(10) 0.9423(5) 0.048(6) Uani 1 1 d G . .
C32 C 0.2399(5) 1.1133(8) 0.9062(6) 0.040(5) Uani 1 1 d G . .
C33 C 0.2023(6) 1.1097(7) 0.8513(6) 0.049 Uani 1 1 d G . .
C34 C 0.1726(6) 1.0296(9) 0.8325(4) 0.049 Uani 1 1 d G . .
C35 C 0.2245(11) 0.8737(19) 0.9626(10) 0.067(7) Uani 1 1 d . . .
H35A H 0.1858 0.8636 0.9793 0.100 Uiso 1 1 calc R . .
H35B H 0.2584 0.8823 0.9954 0.100 Uiso 1 1 calc R . .
H35C H 0.2333 0.8213 0.9386 0.100 Uiso 1 1 calc R . .
C36 C 0.7130(9) 0.9597(16) 0.9989(9) 0.048(6) Uani 1 1 d . . .
H36A H 0.7086 0.8965 0.9847 0.058 Uiso 1 1 calc R . .
H36B H 0.7323 0.9952 0.9691 0.058 Uiso 1 1 calc R . .
N5 N 0.6508(8) 0.9980(15) 1.0059(9) 0.062(6) Uani 1 1 d . . .
N6 N 0.6085(10) 0.9999(16) 0.9582(10) 0.077(7) Uani 1 1 d . . .
C37 C 0.6307(15) 1.038(3) 1.0538(15) 0.108(12) Uani 1 1 d . . .
H37 H 0.6537 1.0395 1.0928 0.130 Uiso 1 1 calc R . .
C38 C 0.5780(17) 1.074(3) 1.0408(19) 0.16(2) Uani 1 1 d . . .
H38 H 0.5544 1.1084 1.0652 0.189 Uiso 1 1 calc R . .
C39 C 0.5629(14) 1.046(3) 0.9769(19) 0.121(14) Uani 1 1 d . . .
H39 H 0.5252 1.0607 0.9525 0.145 Uiso 1 1 calc R . .
C40 C 0.2740(11) 1.1994(17) 0.9298(10) 0.064(7) Uani 1 1 d . . .
H40A H 0.3112 1.1830 0.9570 0.097 Uiso 1 1 calc R . .
H40B H 0.2467 1.2359 0.9515 0.097 Uiso 1 1 calc R . .
H40C H 0.2857 1.2341 0.8960 0.097 Uiso 1 1 calc R . .
C41 C 0.1272(13) 1.0260(10) 0.7737(12) 0.064(7) Uani 1 1 d . . .
H41A H 0.1493 1.0066 0.7408 0.097 Uiso 1 1 calc R . .
H41B H 0.1095 1.0861 0.7649 0.097 Uiso 1 1 calc R . .
H41C H 0.0939 0.9832 0.7782 0.097 Uiso 1 1 calc R . .
C42 C 0.1911(9) 1.1966(16) 0.8126(9) 0.052(6) Uani 1 1 d . . .
H42A H 0.1473 1.2147 0.8118 0.062 Uiso 1 1 calc R . .
H42B H 0.2169 1.2455 0.8328 0.062 Uiso 1 1 calc R . .
C43 C 0.2046(6) 1.1903(10) 0.7493(4) 0.049 Uani 1 1 d G . .
C44 C 0.1589(5) 1.2182(10) 0.7039(6) 0.049 Uani 1 1 d G . .
C45 C 0.1698(5) 1.2157(10) 0.6444(5) 0.049 Uani 1 1 d G . .
C46 C 0.2263(6) 1.1852(10) 0.6303(4) 0.049 Uani 1 1 d G . .
C47 C 0.2720(4) 1.1573(10) 0.6757(5) 0.035(5) Uani 1 1 d G . .
C48 C 0.2611(5) 1.1599(10) 0.7351(4) 0.041(5) Uani 1 1 d G . .
C49 C 0.0985(10) 1.2611(18) 0.7147(11) 0.066(7) Uani 1 1 d . . .
H49A H 0.1046 1.2950 0.7525 0.098 Uiso 1 1 calc R . .
H49B H 0.0674 1.2139 0.7172 0.098 Uiso 1 1 calc R . .
H49C H 0.0842 1.3022 0.6816 0.098 Uiso 1 1 calc R . .
C50 C 0.1215(10) 1.2449(15) 0.5930(10) 0.049 Uani 1 1 d . . .
H50A H 0.1252 1.2081 0.5569 0.058 Uiso 1 1 calc R . .
H50B H 0.0794 1.2366 0.6040 0.058 Uiso 1 1 calc R . .
N7 N 0.1327(8) 1.3424(14) 0.5806(8) 0.055(5) Uani 1 1 d . . .
N8 N 0.0997(9) 1.3813(15) 0.5322(10) 0.067(6) Uani 1 1 d . . .
C51 C 0.1193(11) 1.468(2) 0.5312(12) 0.071(8) Uani 1 1 d . . .
H51 H 0.1053 1.5113 0.5016 0.086 Uiso 1 1 calc R . .
C52 C 0.1627(11) 1.4812(19) 0.5800(13) 0.072(8) Uani 1 1 d . . .
H52 H 0.1842 1.5362 0.5896 0.086 Uiso 1 1 calc R . .
C53 C 0.1701(11) 1.406(2) 0.6118(12) 0.064(7) Uani 1 1 d . . .
H53 H 0.1960 1.3982 0.6488 0.077 Uiso 1 1 calc R . .
C54 C 0.2391(10) 1.1889(19) 0.5652(10) 0.067(8) Uani 1 1 d . . .
H54A H 0.2402 1.1274 0.5493 0.101 Uiso 1 1 calc R . .
H54B H 0.2790 1.2184 0.5633 0.101 Uiso 1 1 calc R . .
H54C H 0.2062 1.2232 0.5411 0.101 Uiso 1 1 calc R . .
C55 C 0.3112(8) 1.1350(16) 0.7838(9) 0.046(6) Uani 1 1 d . . .
H55A H 0.3038 1.1642 0.8213 0.069 Uiso 1 1 calc R . .
H55B H 0.3511 1.1549 0.7731 0.069 Uiso 1 1 calc R . .
H55C H 0.3118 1.0693 0.7892 0.069 Uiso 1 1 calc R . .
C56 C 0.3344(8) 1.1226(16) 0.6607(10) 0.050(6) Uani 1 1 d . . .
H56A H 0.3316 1.1186 0.6165 0.061 Uiso 1 1 calc R . .
H56B H 0.3660 1.1688 0.6741 0.061 Uiso 1 1 calc R . .

loop_
_atom_site_aniso_label
_atom_site_aniso_U_11
_atom_site_aniso_U_22
_atom_site_aniso_U_33
_atom_site_aniso_U_23
_atom_site_aniso_U_13
_atom_site_aniso_U_12
Cu1 0.0418(15) 0.083(2) 0.0520(18) 0.0018(17) -0.0070(13) 0.0028(15)
Br1 0.0450(12) 0.0753(18) 0.0616(16) -0.0016(14) 0.0059(11) -0.0052(12)
Br2 0.0469(13) 0.091(2) 0.0592(16) 0.0037(15) -0.0001(12) 0.0064(13)
Cu2 0.0559(18) 0.078(2) 0.069(2) 0.0009(18) -0.0284(16) -0.0001(17)
Br3 0.199(4) 0.079(2) 0.074(2) 0.0156(19) -0.021(2) -0.045(3)
Br4 0.0858(19) 0.080(2) 0.0636(18) -0.0056(15) -0.0008(15) 0.0012(16)
C1 0.030(4) 0.059(6) 0.047(5) 0.002(5) -0.010(4) 0.007(4)
C2 0.030(4) 0.059(6) 0.047(5) 0.002(5) -0.010(4) 0.007(4)
C3 0.030(4) 0.059(6) 0.047(5) 0.002(5) -0.010(4) 0.007(4)
C4 0.030(4) 0.059(6) 0.047(5) 0.002(5) -0.010(4) 0.007(4)
C5 0.030(4) 0.059(6) 0.047(5) 0.002(5) -0.010(4) 0.007(4)
C6 0.030(4) 0.059(6) 0.047(5) 0.002(5) -0.010(4) 0.007(4)
C7 0.049(13) 0.058(16) 0.070(17) 0.009(13) -0.018(12) -0.011(12)
C8 0.022(9) 0.072(16) 0.032(11) -0.004(11) -0.019(8) 0.002(10)
N1 0.017(8) 0.062(13) 0.056(12) 0.011(10) -0.018(8) 0.007(8)
N2 0.043(11) 0.080(16) 0.083(16) -0.013(13) -0.001(11) -0.009(11)
C9 0.043(13) 0.11(2) 0.046(15) -0.011(15) 0.013(11) 0.015(14)
C10 0.082 0.032 0.049 0.006 0.000 0.008
C11 0.036(13) 0.09(2) 0.13(3) -0.02(2) 0.008(16) 0.012(13)
C12 0.082 0.032 0.049 0.006 0.000 0.008
C13 0.036(10) 0.043(13) 0.041(12) -0.004(10) -0.025(9) -0.010(9)
C14 0.022(9) 0.062(15) 0.047(13) -0.004(11) -0.004(9) 0.001(9)
C15 0.082 0.032 0.049 0.006 0.000 0.008
C16 0.082 0.032 0.049 0.006 0.000 0.008
C17 0.036(11) 0.045(14) 0.063(16) -0.001(12) -0.024(11) -0.004(10)
C18 0.033(10) 0.065(15) 0.023(10) -0.007(10) 0.000(8) -0.005(10)
C19 0.031(10) 0.053(14) 0.031(11) -0.010(10) -0.007(8) -0.015(9)
C20 0.029(9) 0.046(13) 0.041(12) -0.003(10) 0.002(9) -0.017(9)
C21 0.057(14) 0.057(17) 0.075(18) -0.024(14) -0.010(13) -0.010(12)
C22 0.054 0.051 0.042 0.025 0.009 0.005
N3 0.047(10) 0.054(13) 0.048(11) 0.013(10) -0.005(9) -0.002(9)
N4 0.028(9) 0.086(17) 0.055(13) -0.019(12) -0.010(9) -0.009(10)
C23 0.052(14) 0.059(17) 0.068(18) 0.000(14) -0.007(13) -0.009(13)
C24 0.079(18) 0.068(19) 0.055(17) 0.031(14) 0.005(14) 0.004(15)
C25 0.084(18) 0.040(15) 0.065(18) 0.014(13) 0.017(15) -0.021(13)
C26 0.014(9) 0.069(17) 0.10(2) -0.005(15) -0.005(11) -0.007(10)
C27 0.029(10) 0.069(16) 0.037(12) 0.000(11) 0.002(9) -0.003(10)
C28 0.028(10) 0.086(19) 0.053(15) -0.022(13) 0.003(10) -0.015(11)
C29 0.047(11) 0.046(13) 0.023(10) 0.016(10) 0.003(9) -0.001(10)
C30 0.054(13) 0.10(2) 0.008(10) 0.008(12) 0.011(9) 0.009(13)
C31 0.024(10) 0.070(17) 0.048(14) -0.021(13) -0.004(9) 0.002(10)
C32 0.020(9) 0.071(16) 0.027(11) 0.009(11) -0.002(8) 0.012(9)
C33 0.054 0.051 0.042 0.025 0.009 0.005
C34 0.054 0.051 0.042 0.025 0.009 0.005
C35 0.053(14) 0.11(2) 0.038(14) 0.010(14) 0.000(11) 0.004(14)
C36 0.048(12) 0.068(16) 0.026(11) -0.013(11) -0.004(10) 0.002(11)
N5 0.045(11) 0.085(16) 0.051(13) -0.006(12) -0.010(10) 0.001(11)
N6 0.061(13) 0.099(18) 0.063(14) -0.027(13) -0.021(12) 0.014(13)
C37 0.08(2) 0.16(4) 0.08(2) -0.05(2) 0.005(19) 0.02(2)
C38 0.10(3) 0.26(6) 0.12(3) -0.01(4) 0.02(3) 0.10(3)
C39 0.061(19) 0.16(4) 0.14(4) -0.01(3) 0.03(2) 0.04(2)
C40 0.068(16) 0.068(18) 0.049(15) -0.010(13) -0.021(12) -0.006(14)
C41 0.068(16) 0.068(18) 0.049(15) -0.010(13) -0.021(12) -0.006(14)
C42 0.041(11) 0.067(16) 0.044(13) 0.013(12) -0.007(10) 0.010(11)
C43 0.054 0.051 0.042 0.025 0.009 0.005
C44 0.054 0.051 0.042 0.025 0.009 0.005
C45 0.054 0.051 0.042 0.025 0.009 0.005
C46 0.054 0.051 0.042 0.025 0.009 0.005
C47 0.015(8) 0.052(13) 0.033(11) -0.002(10) -0.007(8) 0.011(8)
C48 0.032(10) 0.060(15) 0.029(11) -0.007(10) 0.002(9) -0.007(10)
C49 0.041(12) 0.080(19) 0.073(18) 0.004(15) 0.001(12) 0.031(12)
C50 0.054 0.051 0.042 0.025 0.009 0.005
N7 0.047(10) 0.066(14) 0.049(12) 0.016(11) -0.007(9) 0.004(10)
N8 0.060(13) 0.062(15) 0.075(15) 0.014(12) -0.014(11) -0.006(11)
C51 0.046(14) 0.09(2) 0.072(19) 0.021(16) -0.016(13) 0.003(14)
C52 0.060(16) 0.058(19) 0.09(2) 0.000(16) -0.011(15) -0.020(14)
C53 0.046(13) 0.08(2) 0.059(17) -0.006(16) -0.010(12) -0.020(14)
C54 0.048(13) 0.11(2) 0.041(14) 0.023(14) -0.003(11) 0.003(14)
C55 0.032(10) 0.074(17) 0.031(12) -0.001(11) -0.003(9) 0.002(10)
C56 0.023(9) 0.072(17) 0.055(15) 0.019(12) 0.001(10) 0.001(10)

loop_
_atom_type_symbol
_atom_type_description
_atom_type_scat_dispersion_real
_atom_type_scat_dispersion_imag
_atom_type_scat_source
C C 0.0033 0.0016 'International Tables Vol C Tables 4.2.6.8 and 6.1.1.4'
H H 0.0000 0.0000 'International Tables Vol C Tables 4.2.6.8 and 6.1.1.4'
N N 0.0061 0.0033 'International Tables Vol C Tables 4.2.6.8 and 6.1.1.4'
Cu Cu 0.3201 1.2651 'International Tables Vol C Tables 4.2.6.8 and 6.1.1.4'
Br Br -0.2901 2.4595 'International Tables Vol C Tables 4.2.6.8 and 6.1.1.4'

loop_
_geom_angle_atom_site_label_1
_geom_angle_atom_site_label_2
_geom_angle_atom_site_label_3
_geom_angle
_geom_angle_site_symmetry_1
_geom_angle_site_symmetry_3
_geom_angle_publ_flag
N4 Cu1 N8 130.1(9) . 3_576 ?
N4 Cu1 Br2 99.5(6) . . ?
N8 Cu1 Br2 100.8(6) 3_576 . ?
N4 Cu1 Br1 100.4(5) . . ?
N8 Cu1 Br1 96.1(6) 3_576 . ?
Br2 Cu1 Br1 135.48(18) . . ?
N6 Cu2 N2 166.6(9) . . ?
N6 Cu2 Br3 89.8(7) . . ?
N2 Cu2 Br3 90.9(6) . . ?
N6 Cu2 Br4 90.2(7) . . ?
N2 Cu2 Br4 91.6(7) . . ?
Br3 Cu2 Br4 169.2(2) . . ?
C2 C1 C6 120.0 . . ?
C2 C1 C56 120.4(11) . . ?
C6 C1 C56 119.5(11) . . ?
C3 C2 C1 120.0 . . ?
C3 C2 C7 118.5(12) . . ?
C1 C2 C7 121.0(12) . . ?
C2 C3 C4 120.0 . . ?
C2 C3 C8 120.6(12) . . ?
C4 C3 C8 119.0(12) . . ?
C3 C4 C5 120.0 . . ?
C3 C4 C12 117.4(12) . . ?
C5 C4 C12 122.4(12) . . ?
C6 C5 C4 120.0 . . ?
C6 C5 C14 121.0(11) . . ?
C4 C5 C14 119.0(11) . . ?
C5 C6 C1 120.0 . . ?
C5 C6 C13 119.6(11) . . ?
C1 C6 C13 120.1(11) . . ?
C2 C7 H7A 109.5 . . ?
C2 C7 H7B 109.5 . . ?
H7A C7 H7B 109.5 . . ?
C2 C7 H7C 109.5 . . ?
H7A C7 H7C 109.5 . . ?
H7B C7 H7C 109.5 . . ?
N1 C8 C3 111.7(15) . . ?
N1 C8 H8A 109.3 . . ?
C3 C8 H8A 109.3 . . ?
N1 C8 H8B 109.3 . . ?
C3 C8 H8B 109.3 . . ?
H8A C8 H8B 107.9 . . ?
C9 N1 N2 110.0(18) . . ?
C9 N1 C8 132.4(16) . . ?
N2 N1 C8 117.5(17) . . ?
C11 N2 N1 104(2) . . ?
C11 N2 Cu2 135.5(18) . . ?
N1 N2 Cu2 119.4(16) . . ?
N1 C9 C10 109(2) . . ?
N1 C9 H9 125.6 . . ?
C10 C9 H9 125.5 . . ?
C9 C10 C11 104(2) . . ?
C9 C10 H10 128.2 . . ?
C11 C10 H10 128.2 . . ?
N2 C11 C10 113(2) . . ?
N2 C11 H11 123.7 . . ?
C10 C11 H11 123.7 . . ?
C4 C12 H12A 109.5 . . ?
C4 C12 H12B 109.5 . . ?
H12A C12 H12B 109.5 . . ?
C4 C12 H12C 109.5 . . ?
H12A C12 H12C 109.5 . . ?
H12B C12 H12C 109.5 . . ?
C6 C13 H13A 109.5 . . ?
C6 C13 H13B 109.5 . . ?
H13A C13 H13B 109.5 . . ?
C6 C13 H13C 109.5 . . ?
H13A C13 H13C 109.5 . . ?
H13B C13 H13C 109.5 . . ?
C5 C14 C15 117.5(15) . . ?
C5 C14 H14A 107.9 . . ?
C15 C14 H14A 107.9 . . ?
C5 C14 H14B 107.9 . . ?
C15 C14 H14B 107.9 . . ?
H14A C14 H14B 107.2 . . ?
C16 C15 C20 120.0 . . ?
C16 C15 C14 121.9(11) . . ?
C20 C15 C14 118.1(12) . . ?
C17 C16 C15 120.0 . . ?
C17 C16 C21 119.4(12) . . ?
C15 C16 C21 120.4(12) . . ?
C16 C17 C18 120.0 . . ?
C16 C17 C22 121.0(12) . . ?
C18 C17 C22 119.0(12) . . ?
C17 C18 C19 120.0 . . ?
C17 C18 C26 118.6(12) . . ?
C19 C18 C26 121.3(12) . . ?
C20 C19 C18 120.0 . . ?
C20 C19 C28 119.5(10) . . ?
C18 C19 C28 120.5(10) . . ?
C19 C20 C15 120.0 . . ?
C19 C20 C27 119.7(11) . . ?
C15 C20 C27 120.0(11) . . ?
C16 C21 H21A 109.5 . . ?
C16 C21 H21B 109.5 . . ?
H21A C21 H21B 109.5 . . ?
C16 C21 H21C 109.5 . . ?
H21A C21 H21C 109.5 . . ?
H21B C21 H21C 109.5 . . ?
N3 C22 C17 110.9(16) . . ?
N3 C22 H22A 109.5 . . ?
C17 C22 H22A 109.5 . . ?
N3 C22 H22B 109.5 . . ?
C17 C22 H22B 109.5 . . ?
H22A C22 H22B 108.0 . . ?
C23 N3 N4 107.1(19) . . ?
C23 N3 C22 128(2) . . ?
N4 N3 C22 124.4(18) . . ?
C25 N4 N3 106(2) . . ?
C25 N4 Cu1 128.4(17) . . ?
N3 N4 Cu1 125.2(17) . . ?
N3 C23 C24 109(2) . . ?
N3 C23 H23 125.6 . . ?
C24 C23 H23 125.6 . . ?
C25 C24 C23 104(2) . . ?
C25 C24 H24 128.2 . . ?
C23 C24 H24 128.2 . . ?
N4 C25 C24 114(2) . . ?
N4 C25 H25 122.9 . . ?
C24 C25 H25 122.9 . . ?
C18 C26 H26A 109.5 . . ?
C18 C26 H26B 109.5 . . ?
H26A C26 H26B 109.5 . . ?
C18 C26 H26C 109.5 . . ?
H26A C26 H26C 109.5 . . ?
H26B C26 H26C 109.5 . . ?
C20 C27 H27A 109.5 . . ?
C20 C27 H27B 109.5 . . ?
H27A C27 H27B 109.5 . . ?
C20 C27 H27C 109.5 . . ?
H27A C27 H27C 109.5 . . ?
H27B C27 H27C 109.5 . . ?
C29 C28 C19 120.3(16) . . ?
C29 C28 H28A 107.3 . . ?
C19 C28 H28A 107.3 . . ?
C29 C28 H28B 107.2 . . ?
C19 C28 H28B 107.2 . . ?
H28A C28 H28B 106.9 . . ?
C30 C29 C34 120.0 . . ?
C30 C29 C28 121.4(13) . . ?
C34 C29 C28 118.4(13) . . ?
C31 C30 C29 120.0 . . ?
C31 C30 C35 121.1(13) . . ?
C29 C30 C35 118.9(13) . . ?
C30 C31 C32 120.0 . . ?
C30 C31 C36 119.5(13) . 3_677 ?
C32 C31 C36 120.5(13) . 3_677 ?
C33 C32 C31 120.0 . . ?
C33 C32 C40 122.7(13) . . ?
C31 C32 C40 117.3(13) . . ?
C32 C33 C34 120.0 . . ?
C32 C33 C42 119.6(12) . . ?
C34 C33 C42 120.3(12) . . ?
C33 C34 C29 120.0 . . ?
C33 C34 C41 120.6(10) . . ?
C29 C34 C41 119.2(10) . . ?
C30 C35 H35A 109.5 . . ?
C30 C35 H35B 109.5 . . ?
H35A C35 H35B 109.5 . . ?
C30 C35 H35C 109.5 . . ?
H35A C35 H35C 109.5 . . ?
H35B C35 H35C 109.5 . . ?
C31 C36 N5 108(3) 3_677 . ?
C31 C36 H36A 110.0 3_677 . ?
N5 C36 H36A 110.0 . . ?
C31 C36 H36B 110.0 3_677 . ?
N5 C36 H36B 110.0 . . ?
H36A C36 H36B 108.4 . . ?
N6 N5 C37 112(2) . . ?
N6 N5 C36 117.9(19) . . ?
C37 N5 C36 130(2) . . ?
N5 N6 C39 103(2) . . ?
N5 N6 Cu2 125.6(17) . . ?
C39 N6 Cu2 131(2) . . ?
C38 C37 N5 112(3) . . ?
C38 C37 H37 123.8 . . ?
N5 C37 H37 123.8 . . ?
C37 C38 C39 101(3) . . ?
C37 C38 H38 129.6 . . ?
C39 C38 H38 129.6 . . ?
N6 C39 C38 112(3) . . ?
N6 C39 H39 124.1 . . ?
C38 C39 H39 124.1 . . ?
C32 C40 H40A 109.5 . . ?
C32 C40 H40B 109.5 . . ?
H40A C40 H40B 109.5 . . ?
C32 C40 H40C 109.5 . . ?
H40A C40 H40C 109.5 . . ?
H40B C40 H40C 109.5 . . ?
C34 C41 H41A 109.5 . . ?
C34 C41 H41B 109.4 . . ?
H41A C41 H41B 109.5 . . ?
C34 C41 H41C 109.5 . . ?
H41A C41 H41C 109.5 . . ?
H41B C41 H41C 109.5 . . ?
C43 C42 C33 116.4(17) . . ?
C43 C42 H42A 108.2 . . ?
C33 C42 H42A 108.2 . . ?
C43 C42 H42B 108.2 . . ?
C33 C42 H42B 108.2 . . ?
H42A C42 H42B 107.3 . . ?
C44 C43 C48 120.0 . . ?
C44 C43 C42 117.9(11) . . ?
C48 C43 C42 122.1(11) . . ?
C45 C44 C43 120.0 . . ?
C45 C44 C49 115.6(12) . . ?
C43 C44 C49 124.1(12) . . ?
C44 C45 C46 120.0 . . ?
C44 C45 C50 122.4(11) . . ?
C46 C45 C50 117.6(11) . . ?
C45 C46 C47 120.0 . . ?
C45 C46 C54 119.3(11) . . ?
C47 C46 C54 120.6(11) . . ?
C48 C47 C46 120.0 . . ?
C48 C47 C56 119.5(11) . . ?
C46 C47 C56 120.5(11) . . ?
C47 C48 C43 120.0 . . ?
C47 C48 C55 119.9(11) . . ?
C43 C48 C55 120.0(11) . . ?
C44 C49 H49A 109.5 . . ?
C44 C49 H49B 109.5 . . ?
H49A C49 H49B 109.5 . . ?
C44 C49 H49C 109.5 . . ?
H49A C49 H49C 109.5 . . ?
H49B C49 H49C 109.5 . . ?
N7 C50 C45 107.6(17) . . ?
N7 C50 H50A 110.2 . . ?
C45 C50 H50A 110.2 . . ?
N7 C50 H50B 110.2 . . ?
C45 C50 H50B 110.2 . . ?
H50A C50 H50B 108.5 . . ?
N8 N7 C53 109(2) . . ?
N8 N7 C50 118.6(18) . . ?
C53 N7 C50 132(2) . . ?
C51 N8 N7 106(2) . . ?
C51 N8 Cu1 124.1(17) . 3_576 ?
N7 N8 Cu1 129.5(17) . 3_576 ?
N8 C51 C52 108(2) . . ?
N8 C51 H51 125.8 . . ?
C52 C51 H51 125.8 . . ?
C53 C52 C51 109(3) . . ?
C53 C52 H52 125.3 . . ?
C51 C52 H52 125.3 . . ?
C52 C53 N7 106(2) . . ?
C52 C53 H53 126.8 . . ?
N7 C53 H53 126.8 . . ?
C46 C54 H54A 109.5 . . ?
C46 C54 H54B 109.5 . . ?
H54A C54 H54B 109.5 . . ?
C46 C54 H54C 109.5 . . ?
H54A C54 H54C 109.5 . . ?
H54B C54 H54C 109.5 . . ?
C48 C55 H55A 109.5 . . ?
C48 C55 H55B 109.5 . . ?
H55A C55 H55B 109.5 . . ?
C48 C55 H55C 109.5 . . ?
H55A C55 H55C 109.5 . . ?
H55B C55 H55C 109.5 . . ?
C1 C56 C47 118.4(15) . . ?
C1 C56 H56A 107.7 . . ?
C47 C56 H56A 107.7 . . ?
C1 C56 H56B 107.7 . . ?
C47 C56 H56B 107.7 . . ?
H56A C56 H56B 107.1 . . ?

loop_
_geom_bond_atom_site_label_1
_geom_bond_atom_site_label_2
_geom_bond_distance
_geom_bond_site_symmetry_2
_geom_bond_publ_flag
Cu1 N4 1.96(2) . ?
Cu1 N8 1.98(2) 3_576 ?
Cu1 Br2 2.367(4) . ?
Cu1 Br1 2.376(4) . ?
Cu2 N6 1.98(2) . ?
Cu2 N2 1.98(2) . ?
Cu2 Br3 2.332(5) . ?
Cu2 Br4 2.332(5) . ?
C1 C2 1.3900 . ?
C1 C6 1.3900 . ?
C1 C56 1.52(2) . ?
C2 C3 1.3900 . ?
C2 C7 1.54(2) . ?
C3 C4 1.3900 . ?
C3 C8 1.518(18) . ?
C4 C5 1.3900 . ?
C4 C12 1.54(2) . ?
C5 C6 1.3900 . ?
C5 C14 1.53(2) . ?
C6 C13 1.497(18) . ?
C7 H7A 0.9800 . ?
C7 H7B 0.9800 . ?
C7 H7C 0.9800 . ?
C8 N1 1.43(2) . ?
C8 H8A 0.9900 . ?
C8 H8B 0.9900 . ?
N1 C9 1.34(3) . ?
N1 N2 1.41(2) . ?
N2 C11 1.32(3) . ?
C9 C10 1.38(3) . ?
C9 H9 0.9500 . ?
C10 C11 1.41(3) . ?
C10 H10 0.9500 . ?
C11 H11 0.9500 . ?
C12 H12A 0.9800 . ?
C12 H12B 0.9800 . ?
C12 H12C 0.9800 . ?
C13 H13A 0.9800 . ?
C13 H13B 0.9800 . ?
C13 H13C 0.9800 . ?
C14 C15 1.536(19) . ?
C14 H14A 0.9900 . ?
C14 H14B 0.9900 . ?
C15 C16 1.3900 . ?
C15 C20 1.3900 . ?
C16 C17 1.3900 . ?
C16 C21 1.54(2) . ?
C17 C18 1.3900 . ?
C17 C22 1.49(2) . ?
C18 C19 1.3900 . ?
C18 C26 1.54(2) . ?
C19 C20 1.3900 . ?
C19 C28 1.57(2) . ?
C20 C27 1.52(2) . ?
C21 H21A 0.9800 . ?
C21 H21B 0.9800 . ?
C21 H21C 0.9800 . ?
C22 N3 1.43(3) . ?
C22 H22A 0.9900 . ?
C22 H22B 0.9900 . ?
N3 C23 1.36(3) . ?
N3 N4 1.37(2) . ?
N4 C25 1.29(3) . ?
C23 C24 1.37(3) . ?
C23 H23 0.9500 . ?
C24 C25 1.34(3) . ?
C24 H24 0.9500 . ?
C25 H25 0.9500 . ?
C26 H26A 0.9800 . ?
C26 H26B 0.9800 . ?
C26 H26C 0.9800 . ?
C27 H27A 0.9800 . ?
C27 H27B 0.9800 . ?
C27 H27C 0.9800 . ?
C28 C29 1.51(2) . ?
C28 H28A 0.9900 . ?
C28 H28B 0.9900 . ?
C29 C30 1.3900 . ?
C29 C34 1.3900 . ?
C30 C31 1.3900 . ?
C30 C35 1.51(3) . ?
C31 C32 1.3900 . ?
C31 C36 1.47(2) 3_677 ?
C32 C33 1.3900 . ?
C32 C40 1.53(2) . ?
C33 C34 1.3900 . ?
C33 C42 1.56(2) . ?
C34 C41 1.54(3) . ?
C35 H35A 0.9800 . ?
C35 H35B 0.9800 . ?
C35 H35C 0.9800 . ?
C36 C31 1.47(7) 3_677 ?
C36 N5 1.50(3) . ?
C36 H36A 0.9900 . ?
C36 H36B 0.9900 . ?
N5 N6 1.32(2) . ?
N5 C37 1.35(3) . ?
N6 C39 1.32(3) . ?
C37 C38 1.26(4) . ?
C37 H37 0.9500 . ?
C38 C39 1.49(5) . ?
C38 H38 0.9500 . ?
C39 H39 0.9500 . ?
C40 H40A 0.9800 . ?
C40 H40B 0.9800 . ?
C40 H40C 0.9800 . ?
C41 H41A 0.9800 . ?
C41 H41B 0.9800 . ?
C41 H41C 0.9800 . ?
C42 C43 1.50(2) . ?
C42 H42A 0.9900 . ?
C42 H42B 0.9900 . ?
C43 C44 1.3900 . ?
C43 C48 1.3900 . ?
C44 C45 1.3900 . ?
C44 C49 1.51(2) . ?
C45 C46 1.3900 . ?
C45 C50 1.52(2) . ?
C46 C47 1.3900 . ?
C46 C54 1.53(2) . ?
C47 C48 1.3900 . ?
C47 C56 1.53(2) . ?
C48 C55 1.49(2) . ?
C49 H49A 0.9800 . ?
C49 H49B 0.9800 . ?
C49 H49C 0.9800 . ?
C50 N7 1.50(3) . ?
C50 H50A 0.9900 . ?
C50 H50B 0.9900 . ?
N7 N8 1.35(2) . ?
N7 C53 1.38(3) . ?
N8 C51 1.35(3) . ?
N8 Cu1 1.98(2) 3_576 ?
C51 C52 1.37(3) . ?
C51 H51 0.9500 . ?
C52 C53 1.32(3) . ?
C52 H52 0.9500 . ?
C53 H53 0.9500 . ?
C54 H54A 0.9800 . ?
C54 H54B 0.9800 . ?
C54 H54C 0.9800 . ?
C55 H55A 0.9800 . ?
C55 H55B 0.9800 . ?
C55 H55C 0.9800 . ?
C56 H56A 0.9900 . ?
C56 H56B 0.9900 . ?

loop_
_platon_squeeze_void_nr
_platon_squeeze_void_average_x
_platon_squeeze_void_average_y
_platon_squeeze_void_average_z
_platon_squeeze_void_volume
_platon_squeeze_void_count_electrons
1 0.067 0.000 0.500 1336.3 250.8
2 0.495 0.500 1.000 1336.6 252.7
